data_4328322
loop_
_publ_author_name
'Jun-Bo Peng'
'Xiang-Jian Kong'
'Yan-Ping Ren'
'La-Sheng Long'
'Rong-Bin Huang'
'Lan-Sun Zheng'

_publ_section_title
;
 Trigonal Bipyramidal Dy5 Cluster Exhibiting Slow Magnetic Relaxation
;
_journal_name_full 'Inorganic Chemistry'
_journal_page_first 2186
_journal_page_last 2190
_journal_paper_doi 10.1021/ic202147h
_journal_volume 51
_journal_year 2012
_chemical_formula_sum 'C42 H122 Cl9 Dy5 N6 O37'
_chemical_formula_weight 2435.01
_chemical_name_systematic
; 
 ? 
;
_space_group_IT_number 2
_symmetry_cell_setting triclinic
_symmetry_space_group_name_Hall '-P 1'
_symmetry_space_group_name_H-M 'P -1'
_atom_sites_solution_hydrogens geom
_atom_sites_solution_primary direct
_atom_sites_solution_secondary difmap
_audit_creation_method SHELXL-97
_cell_angle_alpha 79.293(3)
_cell_angle_beta 87.162(2)
_cell_angle_gamma 88.395(2)
_cell_formula_units_Z 2
_cell_length_a 14.6560(4)
_cell_length_b 16.6661(6)
_cell_length_c 17.7302(6)
_cell_measurement_reflns_used 18376
_cell_measurement_temperature 123(2)
_cell_measurement_theta_max 29.3979
_cell_measurement_theta_min 2.7387
_cell_volume 4249.4(2)
_computing_cell_refinement 'CrysAlis CCD, Oxford Diffraction Ltd.'
_computing_data_collection 'CrysAlis CCD, Oxford Diffraction Ltd.'
_computing_data_reduction 'CrysAlis CCD, Oxford Diffraction Ltd.'
_computing_molecular_graphics 'SHELXL-97 (Sheldrick, 1997)'
_computing_publication_material 'SHELXL-97 (Sheldrick, 1997)'
_computing_structure_refinement 'SHELXL-97 (Sheldrick, 1997)'
_computing_structure_solution 'SHELXS-97 (Sheldrick, 1990)'
_diffrn_ambient_temperature 123(2)
_diffrn_measured_fraction_theta_full 0.998
_diffrn_measured_fraction_theta_max 0.998
_diffrn_measurement_device_type 'Xcalibur, Sapphire3, Gemini ultra'
_diffrn_radiation_monochromator graphite
_diffrn_radiation_source 'Enhance (Mo) X-ray Source'
_diffrn_radiation_type MoK\a
_diffrn_radiation_wavelength 0.71073
_diffrn_reflns_av_R_equivalents 0.0702
_diffrn_reflns_av_sigmaI/netI 0.1114
_diffrn_reflns_limit_h_max 18
_diffrn_reflns_limit_h_min -18
_diffrn_reflns_limit_k_max 20
_diffrn_reflns_limit_k_min -20
_diffrn_reflns_limit_l_max 20
_diffrn_reflns_limit_l_min -21
_diffrn_reflns_number 65993
_diffrn_reflns_theta_full 26.00
_diffrn_reflns_theta_max 26.00
_diffrn_reflns_theta_min 2.74
_exptl_absorpt_coefficient_mu 4.706
_exptl_absorpt_correction_T_max 0.7655
_exptl_absorpt_correction_T_min 0.5387
_exptl_absorpt_correction_type multi-scan
_exptl_crystal_colour colorless
_exptl_crystal_density_diffrn 1.903
_exptl_crystal_description club
_exptl_crystal_F_000 2390
_exptl_crystal_size_max 0.15
_exptl_crystal_size_mid 0.10
_exptl_crystal_size_min 0.06
_refine_diff_density_max 3.413
_refine_diff_density_min -1.804
_refine_diff_density_rms 0.182
_refine_ls_extinction_method none
_refine_ls_goodness_of_fit_ref 1.003
_refine_ls_hydrogen_treatment constr
_refine_ls_matrix_type full
_refine_ls_number_parameters 982
_refine_ls_number_reflns 16659
_refine_ls_number_restraints 60
_refine_ls_restrained_S_all 1.003
_refine_ls_R_factor_all 0.0684
_refine_ls_R_factor_gt 0.0381
_refine_ls_shift/su_max 0.003
_refine_ls_shift/su_mean 0.000
_refine_ls_structure_factor_coef Fsqd
_refine_ls_weighting_details 'calc w=1/[\s^2^(Fo^2^)+(0.0133P)^2^+0.0000P] where P=(Fo^2^+2Fc^2^)/3'
_refine_ls_weighting_scheme calc
_refine_ls_wR_factor_gt 0.0625
_refine_ls_wR_factor_ref 0.0651
_reflns_number_gt 11014
_reflns_number_total 16659
_reflns_threshold_expression >2sigma(I)
_cod_data_source_file ic202147h_si_002.cif
_cod_data_source_block complex1
_cod_database_code 4328322

loop_
_symmetry_equiv_pos_as_xyz
'x, y, z'
'-x, -y, -z'

loop_
_atom_site_label
_atom_site_type_symbol
_atom_site_fract_x
_atom_site_fract_y
_atom_site_fract_z
_atom_site_U_iso_or_equiv
_atom_site_adp_type
_atom_site_occupancy
_atom_site_symmetry_multiplicity
_atom_site_calc_flag
_atom_site_refinement_flags
_atom_site_disorder_assembly
_atom_site_disorder_group
Dy1 Dy 0.39418(2) 0.95085(2) 0.758206(19) 0.01113(8) Uani 1 1 d . D .
Dy2 Dy 0.39212(2) 0.77469(2) 0.931232(19) 0.01220(8) Uani 1 1 d . D .
Dy3 Dy 0.40170(2) 0.73319(2) 0.732500(19) 0.00990(8) Uani 1 1 d . D .
Dy4 Dy 0.18085(2) 0.82394(2) 0.811749(19) 0.01142(8) Uani 1 1 d . D .
Dy5 Dy 0.60969(2) 0.82925(2) 0.805960(19) 0.01120(8) Uani 1 1 d . D .
Cl1 Cl 0.56338(12) 0.88540(12) 0.54036(10) 0.0257(5) Uani 1 1 d . . .
Cl2 Cl -0.10306(13) 1.22001(13) 0.61649(11) 0.0312(5) Uani 1 1 d . . .
Cl3 Cl 0.77907(11) 0.45118(12) 1.10451(11) 0.0254(5) Uani 1 1 d . . .
Cl4 Cl 0.90380(12) 0.66308(14) 0.78837(11) 0.0317(5) Uani 1 1 d . . .
Cl5 Cl 0.87899(13) 0.98503(14) 0.80406(12) 0.0364(6) Uani 1 1 d . . .
Cl6 Cl 0.57766(11) 0.55058(12) 0.89816(11) 0.0229(5) Uani 1 1 d . . .
Cl7 Cl 0.19408(16) 1.05693(15) 0.92879(14) 0.0531(7) Uani 1 1 d . . .
Cl8 Cl 0.91687(17) 0.5621(2) 0.56618(17) 0.0804(10) Uani 1 1 d . . .
Cl9 Cl 0.5000 1.0000 1.0000 0.0560(11) Uani 1 2 d S . .
Cl9' Cl 0.8676(3) 0.8377(2) 0.6183(2) 0.0316(10) Uani 0.50 1 d P . .
N1 N 0.0334(4) 1.0791(4) 0.6877(4) 0.039(2) Uani 1 1 d . . .
H1A H 0.0134 1.0631 0.7375 0.058 Uiso 1 1 calc R A 1
H1B H 0.0254 1.0380 0.6614 0.058 Uiso 1 1 calc R A 1
H1C H 0.0010 1.1242 0.6660 0.058 Uiso 1 1 calc R A 1
N2 N 0.0460(3) 0.6645(4) 0.6428(3) 0.0150(14) Uani 1 1 d . . .
H2A H 0.0483 0.7173 0.6177 0.023 Uiso 1 1 calc R . .
H2B H 0.0192 0.6627 0.6905 0.023 Uiso 1 1 calc R . .
H2C H 0.0127 0.6351 0.6159 0.023 Uiso 1 1 calc R . .
N3 N 0.0656(3) 0.6112(4) 1.0202(3) 0.0225(16) Uani 1 1 d . . .
H3A H 0.1000 0.5787 0.9935 0.034 Uiso 1 1 calc R B 1
H3B H 0.0285 0.6444 0.9878 0.034 Uiso 1 1 calc R B 1
H3C H 0.0310 0.5796 1.0577 0.034 Uiso 1 1 calc R B 1
N4 N 0.7772(3) 0.6595(4) 0.6491(3) 0.0267(17) Uani 1 1 d . . .
H4A H 0.7842 0.7130 0.6275 0.040 Uiso 1 1 calc R . .
H4B H 0.8142 0.6280 0.6232 0.040 Uiso 1 1 calc R . .
H4C H 0.7924 0.6513 0.6991 0.040 Uiso 1 1 calc R . .
N5 N 0.7198(3) 0.6181(4) 1.0027(3) 0.0233(17) Uani 1 1 d . . .
H5A H 0.7581 0.6509 0.9694 0.035 Uiso 1 1 calc R . .
H5B H 0.6857 0.5891 0.9761 0.035 Uiso 1 1 calc R . .
H5C H 0.7531 0.5832 1.0369 0.035 Uiso 1 1 calc R . .
N6 N 0.7525(3) 1.0770(4) 0.6654(3) 0.0229(17) Uani 1 1 d . . .
H6A H 0.7859 1.1223 0.6470 0.034 Uiso 1 1 calc R C 1
H6B H 0.7508 1.0457 0.6286 0.034 Uiso 1 1 calc R C 1
H6C H 0.7787 1.0478 0.7077 0.034 Uiso 1 1 calc R C 1
C1 C 0.1855(5) 1.0223(5) 0.7200(4) 0.0165(18) Uani 0.517(5) 1 d P D 1
C2 C 0.1313(4) 1.0985(5) 0.6847(4) 0.0185(18) Uani 0.517(5) 1 d P D 1
C3 C 0.1618(6) 1.1250(6) 0.5989(5) 0.044(3) Uani 0.517(5) 1 d P D 1
H3D H 0.1683 1.0747 0.5767 0.053 Uiso 0.517(5) 1 calc PR D 1
H3E H 0.1109 1.1576 0.5732 0.053 Uiso 0.517(5) 1 calc PR D 1
C4 C 0.2344(10) 1.1656(10) 0.5795(9) 0.032(4) Uani 0.517(5) 1 d P D 1
H4D H 0.2398 1.1817 0.5229 0.039 Uiso 0.517(5) 1 calc PR D 1
H4E H 0.2884 1.1311 0.5965 0.039 Uiso 0.517(5) 1 calc PR D 1
C5 C 0.2321(12) 1.2410(11) 0.6155(10) 0.045(5) Uani 0.517(5) 1 d P D 1
H5D H 0.2908 1.2697 0.6039 0.054 Uiso 0.517(5) 1 calc PR D 1
H5E H 0.1826 1.2787 0.5940 0.054 Uiso 0.517(5) 1 calc PR D 1
C6 C 0.2165(10) 1.2169(11) 0.6997(8) 0.032(4) Uani 0.517(5) 1 d P D 1
H6D H 0.2724 1.1880 0.7204 0.039 Uiso 0.517(5) 1 calc PR D 1
H6E H 0.2099 1.2676 0.7212 0.039 Uiso 0.517(5) 1 calc PR D 1
C7 C 0.1410(6) 1.1671(6) 0.7284(5) 0.046(3) Uani 0.517(5) 1 d P D 1
H7A H 0.0844 1.2012 0.7247 0.055 Uiso 0.517(5) 1 calc PR D 1
H7B H 0.1489 1.1439 0.7833 0.055 Uiso 0.517(5) 1 calc PR D 1
C1' C 0.1855(5) 1.0223(5) 0.7200(4) 0.0165(18) Uani 0.483(5) 1 d P D 2
C2' C 0.1313(4) 1.0985(5) 0.6847(4) 0.0185(18) Uani 0.483(5) 1 d P D 2
C3' C 0.1618(6) 1.1250(6) 0.5989(5) 0.044(3) Uani 0.483(5) 1 d P D 2
H3'A H 0.1279 1.0932 0.5679 0.053 Uiso 0.483(5) 1 calc PR D 2
H3'B H 0.2277 1.1117 0.5924 0.053 Uiso 0.483(5) 1 calc PR D 2
C4' C 0.1453(10) 1.2200(11) 0.5672(9) 0.031(4) Uani 0.483(5) 1 d PU D 2
H4'A H 0.1835 1.2354 0.5193 0.037 Uiso 0.483(5) 1 calc PR D 2
H4'B H 0.0806 1.2284 0.5534 0.037 Uiso 0.483(5) 1 calc PR D 2
C5' C 0.1649(11) 1.2773(11) 0.6196(10) 0.029(4) Uani 0.483(5) 1 d PU D 2
H5'A H 0.2319 1.2797 0.6235 0.035 Uiso 0.483(5) 1 calc PR D 2
H5'B H 0.1426 1.3327 0.5968 0.035 Uiso 0.483(5) 1 calc PR D 2
C6' C 0.1239(10) 1.2547(10) 0.6954(9) 0.029(5) Uani 0.483(5) 1 d P D 2
H6'A H 0.0572 1.2654 0.6935 0.035 Uiso 0.483(5) 1 calc PR D 2
H6'B H 0.1487 1.2889 0.7293 0.035 Uiso 0.483(5) 1 calc PR D 2
C7' C 0.1410(6) 1.1671(6) 0.7284(5) 0.046(3) Uani 0.483(5) 1 d P D 2
H7'A H 0.1003 1.1543 0.7751 0.055 Uiso 0.483(5) 1 calc PR D 2
H7'B H 0.2043 1.1631 0.7460 0.055 Uiso 0.483(5) 1 calc PR D 2
C8 C 0.1916(5) 0.6815(4) 0.6967(4) 0.0150(17) Uani 1 1 d . D .
C9 C 0.1404(4) 0.6294(4) 0.6498(4) 0.0120(16) Uani 1 1 d . . .
C10 C 0.1812(4) 0.6321(5) 0.5682(4) 0.025(2) Uani 1 1 d . . .
H10A H 0.1348 0.6137 0.5368 0.029 Uiso 1 1 calc R . .
H10B H 0.1956 0.6894 0.5452 0.029 Uiso 1 1 calc R . .
C11 C 0.2669(5) 0.5799(6) 0.5644(5) 0.039(2) Uani 1 1 d . . .
H11A H 0.3172 0.6045 0.5870 0.047 Uiso 1 1 calc R . .
H11B H 0.2848 0.5792 0.5099 0.047 Uiso 1 1 calc R . .
C12 C 0.2542(5) 0.4926(6) 0.6069(5) 0.042(3) Uani 1 1 d . . .
H12A H 0.2096 0.4655 0.5802 0.050 Uiso 1 1 calc R . .
H12B H 0.3131 0.4622 0.6058 0.050 Uiso 1 1 calc R . .
C13 C 0.2207(5) 0.4896(5) 0.6894(5) 0.036(2) Uani 1 1 d . . .
H13B H 0.2680 0.5114 0.7177 0.044 Uiso 1 1 calc R . .
H13C H 0.2097 0.4322 0.7144 0.044 Uiso 1 1 calc R . .
C14 C 0.1327(4) 0.5397(5) 0.6928(4) 0.0226(19) Uani 1 1 d . . .
H14B H 0.1144 0.5397 0.7473 0.027 Uiso 1 1 calc R . .
H14C H 0.0837 0.5131 0.6704 0.027 Uiso 1 1 calc R . .
C15 C 0.1764(5) 0.7176(4) 0.9864(4) 0.0162(17) Uani 0.517(5) 1 d P D 1
C16 C 0.1274(5) 0.6625(5) 1.0562(4) 0.0215(18) Uani 0.517(5) 1 d P D 1
C17 C 0.0689(6) 0.7141(7) 1.1005(5) 0.058(3) Uani 0.517(5) 1 d P D 1
H17B H 0.1089 0.7549 1.1154 0.070 Uiso 0.517(5) 1 calc PR D 1
H17C H 0.0248 0.7446 1.0648 0.070 Uiso 0.517(5) 1 calc PR D 1
C18 C 0.0177(11) 0.6763(12) 1.1686(10) 0.050(5) Uani 0.517(5) 1 d PU D 1
H18B H -0.0272 0.6382 1.1557 0.060 Uiso 0.517(5) 1 calc PR D 1
H18C H -0.0157 0.7183 1.1925 0.060 Uiso 0.517(5) 1 calc PR D 1
C19 C 0.0828(14) 0.6322(14) 1.2210(10) 0.075(8) Uani 0.517(5) 1 d P D 1
H19A H 0.0489 0.6017 1.2666 0.090 Uiso 0.517(5) 1 calc PR D 1
H19B H 0.1214 0.6722 1.2389 0.090 Uiso 0.517(5) 1 calc PR D 1
C20 C 0.1440(10) 0.5731(10) 1.1862(9) 0.032(4) Uani 0.517(5) 1 d PU D 1
H20A H 0.1070 0.5258 1.1810 0.038 Uiso 0.517(5) 1 calc PR D 1
H20B H 0.1919 0.5527 1.2229 0.038 Uiso 0.517(5) 1 calc PR D 1
C21 C 0.1931(5) 0.6070(7) 1.1047(5) 0.054(3) Uani 0.517(5) 1 d P D 1
H21A H 0.2482 0.6375 1.1115 0.065 Uiso 0.517(5) 1 calc PR D 1
H21B H 0.2123 0.5610 1.0790 0.065 Uiso 0.517(5) 1 calc PR D 1
C15' C 0.1764(5) 0.7176(4) 0.9864(4) 0.0162(17) Uani 0.483(5) 1 d P D 2
C16' C 0.1274(5) 0.6625(5) 1.0562(4) 0.0215(18) Uani 0.483(5) 1 d PU D 2
C17' C 0.0689(6) 0.7141(7) 1.1005(5) 0.058(3) Uani 0.483(5) 1 d P D 2
H17D H 0.0133 0.6849 1.1232 0.070 Uiso 0.483(5) 1 calc PR D 2
H17E H 0.0507 0.7661 1.0675 0.070 Uiso 0.483(5) 1 calc PR D 2
C18' C 0.1322(13) 0.7291(13) 1.1637(12) 0.052(6) Uani 0.483(5) 1 d P D 2
H18D H 0.1762 0.7709 1.1385 0.062 Uiso 0.483(5) 1 calc PR D 2
H18E H 0.0936 0.7548 1.2003 0.062 Uiso 0.483(5) 1 calc PR D 2
C19' C 0.1871(14) 0.6629(12) 1.2110(11) 0.050(6) Uani 0.483(5) 1 d P D 2
H19C H 0.1464 0.6210 1.2410 0.060 Uiso 0.483(5) 1 calc PR D 2
H19D H 0.2238 0.6857 1.2472 0.060 Uiso 0.483(5) 1 calc PR D 2
C20' C 0.2495(12) 0.6256(12) 1.1545(10) 0.044(6) Uani 0.483(5) 1 d P D 2
H20C H 0.2952 0.6653 1.1287 0.053 Uiso 0.483(5) 1 calc PR D 2
H20D H 0.2817 0.5761 1.1811 0.053 Uiso 0.483(5) 1 calc PR D 2
C21' C 0.1931(5) 0.6070(7) 1.1047(5) 0.054(3) Uani 0.483(5) 1 d P D 2
H21C H 0.1554 0.5624 1.1340 0.065 Uiso 0.483(5) 1 calc PR D 2
H21D H 0.2323 0.5820 1.0679 0.065 Uiso 0.483(5) 1 calc PR D 2
C22 C 0.6196(5) 0.6898(5) 0.6899(4) 0.0178(18) Uani 1 1 d . D .
C23 C 0.6789(4) 0.6364(5) 0.6447(4) 0.0166(18) Uani 1 1 d . . .
C24 C 0.6587(4) 0.6504(5) 0.5592(4) 0.0203(18) Uani 1 1 d . . .
H24A H 0.7099 0.6275 0.5308 0.024 Uiso 1 1 calc R . .
H24B H 0.6547 0.7098 0.5391 0.024 Uiso 1 1 calc R . .
C25 C 0.5693(5) 0.6108(6) 0.5447(5) 0.038(2) Uani 1 1 d . . .
H25A H 0.5171 0.6400 0.5658 0.045 Uiso 1 1 calc R . .
H25B H 0.5627 0.6167 0.4886 0.045 Uiso 1 1 calc R . .
C26 C 0.5662(5) 0.5200(7) 0.5815(6) 0.056(3) Uani 1 1 d . . .
H26A H 0.5059 0.4981 0.5741 0.068 Uiso 1 1 calc R . .
H26B H 0.6136 0.4893 0.5562 0.068 Uiso 1 1 calc R . .
C27 C 0.5826(6) 0.5088(5) 0.6673(6) 0.054(3) Uani 1 1 d . . .
H27A H 0.5313 0.5346 0.6931 0.064 Uiso 1 1 calc R . .
H27B H 0.5838 0.4498 0.6895 0.064 Uiso 1 1 calc R . .
C28 C 0.6719(5) 0.5462(5) 0.6826(5) 0.034(2) Uani 1 1 d . . .
H28A H 0.7237 0.5152 0.6631 0.041 Uiso 1 1 calc R . .
H28B H 0.6771 0.5411 0.7388 0.041 Uiso 1 1 calc R . .
C29 C 0.6088(5) 0.7277(5) 0.9813(4) 0.0205(19) Uani 1 1 d . D .
C30 C 0.6588(4) 0.6689(5) 1.0443(4) 0.0182(18) Uani 1 1 d . . .
C31 C 0.5970(5) 0.6113(5) 1.1003(4) 0.027(2) Uani 1 1 d . . .
H31A H 0.5536 0.5865 1.0706 0.032 Uiso 1 1 calc R . .
H31B H 0.6349 0.5666 1.1285 0.032 Uiso 1 1 calc R . .
C32 C 0.5442(5) 0.6523(6) 1.1570(5) 0.042(3) Uani 1 1 d . . .
H32A H 0.5114 0.6110 1.1953 0.051 Uiso 1 1 calc R . .
H32B H 0.4983 0.6906 1.1302 0.051 Uiso 1 1 calc R . .
C33 C 0.6100(7) 0.7000(6) 1.1984(5) 0.059(3) Uani 1 1 d . . .
H33A H 0.5742 0.7299 1.2336 0.070 Uiso 1 1 calc R . .
H33B H 0.6520 0.6611 1.2294 0.070 Uiso 1 1 calc R . .
C34 C 0.6648(6) 0.7600(6) 1.1395(5) 0.049(3) Uani 1 1 d . . .
H34A H 0.6228 0.8006 1.1104 0.059 Uiso 1 1 calc R . .
H34B H 0.7068 0.7897 1.1662 0.059 Uiso 1 1 calc R . .
C35 C 0.7174(5) 0.7178(5) 1.0864(5) 0.033(2) Uani 1 1 d . . .
H35A H 0.7627 0.6806 1.1154 0.040 Uiso 1 1 calc R . .
H35B H 0.7515 0.7584 1.0483 0.040 Uiso 1 1 calc R . .
C36 C 0.6039(4) 1.0239(4) 0.7182(4) 0.0122(16) Uani 0.517(5) 1 d PU D 1
C37 C 0.6570(4) 1.1023(5) 0.6868(4) 0.0191(19) Uani 0.517(5) 1 d P D 1
C38 C 0.6636(6) 1.1534(6) 0.7499(6) 0.048(3) Uani 0.517(5) 1 d P D 1
H38A H 0.6625 1.1166 0.8007 0.057 Uiso 0.517(5) 1 calc PR D 1
H38B H 0.7224 1.1822 0.7429 0.057 Uiso 0.517(5) 1 calc PR D 1
C39 C 0.5947(13) 1.2083(14) 0.7485(10) 0.058(6) Uani 0.517(5) 1 d P D 1
H39A H 0.6075 1.2449 0.7846 0.070 Uiso 0.517(5) 1 calc PR D 1
H39B H 0.5382 1.1787 0.7681 0.070 Uiso 0.517(5) 1 calc PR D 1
C40 C 0.5760(15) 1.2619(12) 0.6692(12) 0.064(6) Uani 0.517(5) 1 d P D 1
H40A H 0.5270 1.3029 0.6743 0.077 Uiso 0.517(5) 1 calc PR D 1
H40B H 0.6319 1.2907 0.6466 0.077 Uiso 0.517(5) 1 calc PR D 1
C41 C 0.5467(12) 1.2025(11) 0.6197(11) 0.048(5) Uani 0.517(5) 1 d P D 1
H41A H 0.4917 1.1730 0.6434 0.057 Uiso 0.517(5) 1 calc PR D 1
H41B H 0.5319 1.2325 0.5680 0.057 Uiso 0.517(5) 1 calc PR D 1
C42 C 0.6153(5) 1.1501(5) 0.6142(5) 0.033(2) Uani 0.517(5) 1 d P D 1
H42A H 0.6652 1.1807 0.5828 0.040 Uiso 0.517(5) 1 calc PR D 1
H42B H 0.5944 1.1097 0.5847 0.040 Uiso 0.517(5) 1 calc PR D 1
C36' C 0.6039(4) 1.0239(4) 0.7182(4) 0.0122(16) Uani 0.483(5) 1 d P D 2
C37' C 0.6570(4) 1.1023(5) 0.6868(4) 0.0191(19) Uani 0.483(5) 1 d P D 2
C38' C 0.6636(6) 1.1534(6) 0.7499(6) 0.048(3) Uani 0.483(5) 1 d P D 2
H38C H 0.6031 1.1513 0.7776 0.057 Uiso 0.483(5) 1 calc PR D 2
H38D H 0.7073 1.1242 0.7868 0.057 Uiso 0.483(5) 1 calc PR D 2
C39' C 0.6895(9) 1.2381(9) 0.7337(9) 0.020(4) Uani 0.483(5) 1 d PU D 2
H39C H 0.6707 1.2639 0.7782 0.024 Uiso 0.483(5) 1 calc PR D 2
H39D H 0.7568 1.2413 0.7264 0.024 Uiso 0.483(5) 1 calc PR D 2
C40' C 0.6480(11) 1.2821(10) 0.6660(9) 0.025(4) Uani 0.483(5) 1 d PU D 2
H40C H 0.6801 1.3344 0.6494 0.030 Uiso 0.483(5) 1 calc PR D 2
H40D H 0.5839 1.2956 0.6801 0.030 Uiso 0.483(5) 1 calc PR D 2
C41' C 0.6477(8) 1.2397(8) 0.5996(8) 0.009(3) Uani 0.483(5) 1 d PU D 2
H41C H 0.7107 1.2406 0.5764 0.010 Uiso 0.483(5) 1 calc PR D 2
H41D H 0.6085 1.2721 0.5607 0.010 Uiso 0.483(5) 1 calc PR D 2
C42' C 0.6153(5) 1.1501(5) 0.6142(5) 0.033(2) Uani 0.483(5) 1 d P D 2
H42C H 0.5478 1.1491 0.6203 0.040 Uiso 0.483(5) 1 calc PR D 2
H42D H 0.6342 1.1243 0.5698 0.040 Uiso 0.483(5) 1 calc PR D 2
O1 O 0.1422(3) 0.9582(3) 0.7400(3) 0.0185(12) Uani 1 1 d . . .
O1W O 0.4083(3) 0.9871(3) 0.6160(3) 0.0200(13) Uani 1 1 d . . .
O2 O 0.2695(3) 1.0313(3) 0.7245(3) 0.0180(12) Uani 1 1 d . . .
O2W O 0.3830(3) 1.0475(3) 0.8450(3) 0.0220(13) Uani 1 1 d . . .
O3 O 0.1454(3) 0.7266(3) 0.7340(3) 0.0157(12) Uani 1 1 d . . .
O3W O 0.4079(3) 0.5869(3) 0.7900(3) 0.0145(11) Uani 1 1 d . . .
O4W O 0.4001(3) 0.7739(3) 0.5944(2) 0.0160(12) Uani 1 1 d . . .
O4 O 0.2775(3) 0.6716(3) 0.6949(3) 0.0160(12) Uani 1 1 d . . .
O5 O 0.1349(3) 0.7355(3) 0.9267(3) 0.0182(12) Uani 1 1 d . . .
O5W O 0.3750(3) 0.8509(3) 1.0322(3) 0.0244(13) Uani 1 1 d . . .
O6 O 0.2542(3) 0.7416(3) 0.9995(3) 0.0192(12) Uani 1 1 d . . .
O6W O 0.4040(3) 0.6272(3) 0.9771(3) 0.0229(13) Uani 1 1 d . . .
O7W O 0.0179(3) 0.8262(3) 0.7900(3) 0.0225(13) Uani 1 1 d . . .
O7 O 0.5351(3) 0.6833(3) 0.6851(3) 0.0162(12) Uani 1 1 d . . .
O8W O 0.1032(3) 0.9008(3) 0.9018(3) 0.0247(13) Uani 1 1 d . . .
O8 O 0.6591(3) 0.7350(3) 0.7267(3) 0.0163(12) Uani 1 1 d . . .
O9W O 0.6706(3) 0.9198(3) 0.8906(3) 0.0250(13) Uani 1 1 d . . .
O9 O 0.6540(3) 0.7477(3) 0.9192(3) 0.0192(13) Uani 1 1 d . . .
O10W O 0.7753(3) 0.8292(3) 0.7865(3) 0.0227(13) Uani 1 1 d . . .
O10 O 0.5292(3) 0.7514(3) 0.9972(3) 0.0233(13) Uani 1 1 d . . .
O11 O 0.5211(3) 1.0325(3) 0.7324(3) 0.0218(13) Uani 1 1 d . . .
O11W O 0.2463(3) 0.8744(3) 0.5683(3) 0.0248(13) Uani 1 1 d . . .
O12 O 0.6490(3) 0.9569(3) 0.7295(3) 0.0203(13) Uani 1 1 d . . .
O12W O 0.0746(3) 0.8172(3) 0.5473(3) 0.0280(14) Uani 1 1 d . . .
O13 O 0.2975(3) 0.8839(3) 0.8631(2) 0.0157(12) Uani 1 1 d . . .
H13A H 0.2739 0.9222 0.8970 0.019 Uiso 1 1 calc R D .
O13W O -0.1001(3) 0.6942(3) 0.9555(3) 0.0306(15) Uani 1 1 d . . .
O14 O 0.3031(3) 0.7298(3) 0.8416(2) 0.0144(11) Uani 1 1 d . . .
H14A H 0.2805 0.6734 0.8614 0.017 Uiso 1 1 calc R D .
O14W O 0.7367(3) 0.9859(3) 0.5464(3) 0.0296(14) Uani 1 1 d . . .
O15W O -0.0771(3) 0.8589(3) 0.9580(3) 0.0349(15) Uani 1 1 d . . .
O15 O 0.3029(3) 0.8506(3) 0.7218(3) 0.0125(11) Uani 1 1 d . . .
H15A H 0.2816 0.8680 0.6684 0.015 Uiso 1 1 calc R D .
O16 O 0.4941(3) 0.8528(3) 0.7182(2) 0.0111(11) Uani 1 1 d . . .
H16A H 0.5186 0.8705 0.6642 0.013 Uiso 1 1 calc R D .
O16W O -0.0157(3) 0.4771(4) 1.1114(3) 0.0424(18) Uani 1 1 d . . .
O17 O 0.4831(3) 0.8857(3) 0.8623(2) 0.0122(11) Uani 1 1 d . . .
H17A H 0.5004 0.9243 0.8959 0.015 Uiso 1 1 calc R D .
O17W O 0.9540(3) 0.9637(4) 0.5834(3) 0.0348(14) Uani 1 1 d U . .
O18 O 0.4935(3) 0.7317(3) 0.8389(2) 0.0123(11) Uani 1 1 d . . .
H18A H 0.5195 0.6759 0.8580 0.015 Uiso 1 1 calc R D .
O18W O -0.0135(8) 1.4004(6) 0.5847(4) 0.172(6) Uani 1 1 d . . .
O19W O 0.2181(5) 0.9251(5) 1.0728(4) 0.103(3) Uani 1 1 d . . .

loop_
_atom_site_aniso_label
_atom_site_aniso_U_11
_atom_site_aniso_U_22
_atom_site_aniso_U_33
_atom_site_aniso_U_23
_atom_site_aniso_U_13
_atom_site_aniso_U_12
Dy1 0.00996(17) 0.0095(2) 0.0132(2) -0.00039(15) 0.00035(14) -0.00027(14)
Dy2 0.01188(17) 0.0133(2) 0.0105(2) -0.00016(15) 0.00116(14) -0.00228(14)
Dy3 0.00849(16) 0.0094(2) 0.0111(2) -0.00057(15) 0.00113(13) 0.00006(13)
Dy4 0.00891(17) 0.0102(2) 0.0149(2) -0.00200(15) 0.00174(14) -0.00048(13)
Dy5 0.00905(17) 0.0102(2) 0.0130(2) 0.00107(15) 0.00074(14) -0.00013(13)
Cl1 0.0289(11) 0.0267(13) 0.0191(11) 0.0014(9) 0.0055(8) -0.0059(9)
Cl2 0.0353(12) 0.0254(13) 0.0308(13) 0.0014(10) 0.0018(9) -0.0120(9)
Cl3 0.0185(10) 0.0151(11) 0.0376(13) 0.0058(9) 0.0058(8) 0.0002(8)
Cl4 0.0249(11) 0.0445(15) 0.0240(12) -0.0013(10) -0.0019(9) -0.0045(9)
Cl5 0.0409(12) 0.0342(14) 0.0371(14) -0.0119(11) -0.0159(10) 0.0050(10)
Cl6 0.0206(10) 0.0202(12) 0.0264(12) 0.0010(9) -0.0062(8) 0.0001(8)
Cl7 0.0660(16) 0.0383(16) 0.0559(17) -0.0196(13) 0.0368(13) -0.0152(12)
Cl8 0.0499(16) 0.115(3) 0.079(2) -0.024(2) -0.0026(14) -0.0058(17)
Cl9 0.082(3) 0.053(3) 0.033(2) 0.0019(18) -0.0219(18) -0.049(2)
Cl9' 0.072(3) 0.015(2) 0.006(2) 0.0002(17) 0.0009(19) 0.012(2)
N1 0.018(4) 0.044(5) 0.053(5) -0.004(4) -0.006(3) 0.008(3)
N2 0.014(3) 0.019(4) 0.013(3) -0.004(3) -0.004(2) -0.001(3)
N3 0.020(3) 0.018(4) 0.028(4) -0.001(3) 0.008(3) -0.005(3)
N4 0.017(3) 0.035(5) 0.033(4) -0.020(4) -0.002(3) 0.010(3)
N5 0.015(3) 0.026(4) 0.025(4) 0.011(3) -0.009(3) -0.009(3)
N6 0.022(3) 0.027(4) 0.016(4) 0.007(3) -0.006(3) -0.015(3)
C1 0.020(4) 0.020(5) 0.010(4) -0.007(3) 0.010(3) 0.001(3)
C2 0.020(4) 0.021(5) 0.014(4) -0.004(4) 0.002(3) 0.005(3)
C3 0.057(6) 0.037(6) 0.027(6) 0.011(5) 0.013(4) 0.034(5)
C4 0.027(9) 0.031(11) 0.036(11) -0.004(9) 0.012(8) 0.006(8)
C5 0.048(12) 0.026(12) 0.055(14) 0.007(10) 0.003(10) -0.006(9)
C6 0.049(11) 0.031(11) 0.021(10) -0.013(8) -0.013(8) 0.018(8)
C7 0.062(6) 0.019(6) 0.054(7) -0.005(5) 0.001(5) 0.013(5)
C1' 0.020(4) 0.020(5) 0.010(4) -0.007(3) 0.010(3) 0.001(3)
C2' 0.020(4) 0.021(5) 0.014(4) -0.004(4) 0.002(3) 0.005(3)
C3' 0.057(6) 0.037(6) 0.027(6) 0.011(5) 0.013(4) 0.034(5)
C4' 0.031(4) 0.031(4) 0.031(4) -0.0053(13) -0.0011(10) -0.0004(10)
C5' 0.029(4) 0.029(4) 0.030(4) -0.0049(13) -0.0014(10) -0.0008(10)
C6' 0.028(9) 0.025(11) 0.041(12) -0.019(9) -0.031(8) 0.015(8)
C7' 0.062(6) 0.019(6) 0.054(7) -0.005(5) 0.001(5) 0.013(5)
C8 0.016(4) 0.012(4) 0.016(4) 0.001(3) 0.002(3) -0.008(3)
C9 0.009(3) 0.015(4) 0.016(4) -0.010(3) -0.003(3) -0.002(3)
C10 0.018(4) 0.026(5) 0.033(5) -0.014(4) 0.002(3) -0.001(3)
C11 0.035(5) 0.049(7) 0.044(6) -0.035(5) 0.008(4) 0.001(5)
C12 0.028(5) 0.037(6) 0.072(7) -0.043(6) -0.004(5) 0.008(4)
C13 0.036(5) 0.015(5) 0.061(7) -0.011(5) -0.021(5) 0.000(4)
C14 0.020(4) 0.020(5) 0.028(5) -0.004(4) -0.005(3) -0.006(3)
C15 0.021(4) 0.008(4) 0.018(5) -0.002(3) 0.011(3) -0.001(3)
C16 0.021(2) 0.022(2) 0.021(2) -0.0038(10) -0.0011(10) -0.0011(10)
C17 0.057(6) 0.080(9) 0.049(7) -0.042(6) 0.039(5) -0.048(6)
C18 0.050(5) 0.050(5) 0.050(5) -0.0096(14) -0.0018(11) -0.0016(10)
C19 0.105(17) 0.10(2) 0.019(11) -0.004(12) 0.016(11) -0.077(15)
C20 0.032(4) 0.032(4) 0.031(4) -0.0055(13) -0.0017(10) -0.0010(10)
C21 0.035(5) 0.079(9) 0.036(6) 0.023(6) -0.013(5) -0.020(5)
C15' 0.021(4) 0.008(4) 0.018(5) -0.002(3) 0.011(3) -0.001(3)
C16' 0.021(2) 0.022(2) 0.021(2) -0.0038(10) -0.0011(10) -0.0011(10)
C17' 0.057(6) 0.080(9) 0.049(7) -0.042(6) 0.039(5) -0.048(6)
C18' 0.063(14) 0.038(14) 0.059(15) -0.030(12) 0.038(11) -0.016(11)
C19' 0.096(17) 0.029(13) 0.034(13) -0.026(11) 0.012(12) -0.015(12)
C20' 0.056(13) 0.047(14) 0.032(12) -0.002(10) -0.026(10) -0.017(10)
C21' 0.035(5) 0.079(9) 0.036(6) 0.023(6) -0.013(5) -0.020(5)
C22 0.017(4) 0.013(5) 0.018(5) 0.006(4) 0.010(3) 0.002(3)
C23 0.009(4) 0.021(5) 0.020(5) -0.006(4) -0.001(3) -0.002(3)
C24 0.021(4) 0.024(5) 0.016(4) -0.003(4) 0.001(3) 0.002(3)
C25 0.034(5) 0.064(8) 0.025(5) -0.033(5) -0.006(4) 0.006(5)
C26 0.028(5) 0.077(9) 0.083(8) -0.066(7) 0.030(5) -0.022(5)
C27 0.064(7) 0.015(5) 0.079(8) -0.010(5) 0.046(6) -0.012(5)
C28 0.057(6) 0.022(5) 0.021(5) -0.004(4) 0.013(4) 0.012(4)
C29 0.020(4) 0.015(5) 0.025(5) 0.005(4) -0.012(4) -0.008(3)
C30 0.010(4) 0.023(5) 0.020(5) 0.001(4) -0.002(3) 0.002(3)
C31 0.036(5) 0.018(5) 0.021(5) 0.011(4) -0.001(4) 0.003(4)
C32 0.041(5) 0.044(7) 0.036(6) 0.007(5) 0.006(4) 0.003(5)
C33 0.099(8) 0.049(8) 0.028(6) -0.008(6) -0.004(6) 0.007(6)
C34 0.072(7) 0.025(6) 0.055(7) -0.012(5) -0.030(6) 0.004(5)
C35 0.031(5) 0.028(6) 0.042(6) -0.007(5) -0.016(4) -0.004(4)
C36 0.0121(18) 0.0126(18) 0.0120(18) -0.0018(10) -0.0017(10) -0.0005(10)
C37 0.014(4) 0.020(5) 0.022(5) 0.003(4) -0.007(3) -0.008(3)
C38 0.058(6) 0.027(6) 0.068(8) -0.026(6) -0.030(5) 0.005(5)
C39 0.071(15) 0.075(18) 0.031(12) -0.012(12) 0.003(10) -0.021(13)
C40 0.099(18) 0.020(12) 0.077(17) -0.023(12) -0.004(13) 0.026(11)
C41 0.067(13) 0.031(13) 0.043(13) -0.002(10) 0.014(10) -0.013(10)
C42 0.029(5) 0.014(5) 0.053(6) 0.007(4) -0.014(4) -0.003(4)
C36' 0.0121(18) 0.0126(18) 0.0120(18) -0.0018(10) -0.0017(10) -0.0005(10)
C37' 0.014(4) 0.020(5) 0.022(5) 0.003(4) -0.007(3) -0.008(3)
C38' 0.058(6) 0.027(6) 0.068(8) -0.026(6) -0.030(5) 0.005(5)
C39' 0.020(4) 0.020(4) 0.020(4) -0.0041(12) -0.0007(10) -0.0009(10)
C40' 0.025(4) 0.025(4) 0.026(4) -0.0045(12) -0.0006(10) -0.0007(10)
C41' 0.008(3) 0.009(3) 0.009(3) -0.0010(11) 0.0001(10) 0.0000(10)
C42' 0.029(5) 0.014(5) 0.053(6) 0.007(4) -0.014(4) -0.003(4)
O1 0.017(3) 0.012(3) 0.026(3) -0.003(2) 0.003(2) 0.004(2)
O1W 0.016(3) 0.030(4) 0.013(3) 0.001(2) -0.001(2) -0.001(2)
O2 0.009(2) 0.017(3) 0.027(3) 0.000(2) -0.004(2) 0.001(2)
O2W 0.027(3) 0.017(3) 0.023(3) -0.008(3) 0.001(2) 0.003(2)
O3 0.009(2) 0.020(3) 0.021(3) -0.011(3) 0.001(2) 0.000(2)
O3W 0.016(2) 0.008(3) 0.018(3) -0.001(2) 0.001(2) 0.001(2)
O4W 0.023(3) 0.017(3) 0.006(3) 0.003(2) 0.000(2) -0.001(2)
O4 0.011(2) 0.014(3) 0.025(3) -0.008(2) -0.003(2) 0.000(2)
O5 0.011(2) 0.024(3) 0.015(3) 0.006(2) 0.004(2) 0.002(2)
O5W 0.032(3) 0.024(3) 0.020(3) -0.012(3) 0.003(2) -0.004(2)
O6 0.013(3) 0.025(3) 0.020(3) -0.005(2) 0.006(2) -0.008(2)
O6W 0.032(3) 0.016(3) 0.018(3) 0.001(2) -0.002(2) -0.005(2)
O7W 0.009(2) 0.024(3) 0.038(3) -0.011(3) -0.004(2) -0.001(2)
O7 0.007(2) 0.019(3) 0.024(3) -0.011(2) 0.006(2) -0.001(2)
O8W 0.017(3) 0.026(3) 0.033(3) -0.013(3) 0.007(2) 0.006(2)
O8 0.010(2) 0.021(3) 0.018(3) -0.004(2) -0.002(2) 0.000(2)
O9W 0.020(3) 0.028(4) 0.030(3) -0.010(3) -0.008(2) -0.006(2)
O9 0.017(3) 0.020(3) 0.016(3) 0.010(2) -0.006(2) -0.007(2)
O10W 0.007(2) 0.029(4) 0.033(3) -0.008(3) 0.006(2) -0.006(2)
O10 0.018(3) 0.027(4) 0.024(3) -0.005(3) -0.007(2) 0.002(2)
O11 0.012(3) 0.026(3) 0.027(3) -0.005(3) 0.005(2) -0.005(2)
O11W 0.019(3) 0.032(4) 0.022(3) -0.002(3) -0.006(2) 0.006(2)
O12 0.013(3) 0.019(3) 0.026(3) 0.003(3) 0.001(2) -0.003(2)
O12W 0.025(3) 0.020(3) 0.039(4) -0.004(3) -0.005(2) -0.002(2)
O13 0.015(2) 0.015(3) 0.017(3) -0.005(2) -0.002(2) 0.002(2)
O13W 0.016(3) 0.039(4) 0.035(3) -0.002(3) 0.001(2) -0.001(2)
O14 0.013(2) 0.011(3) 0.019(3) -0.002(2) 0.008(2) -0.001(2)
O14W 0.029(3) 0.031(4) 0.026(3) 0.004(3) -0.003(2) -0.003(2)
O15W 0.029(3) 0.026(4) 0.047(4) -0.004(3) 0.015(3) 0.002(3)
O15 0.009(2) 0.014(3) 0.015(3) -0.001(2) -0.0018(19) 0.0008(19)
O16 0.011(2) 0.007(3) 0.012(3) 0.005(2) 0.0033(19) 0.0014(19)
O16W 0.028(3) 0.050(5) 0.038(4) 0.024(3) -0.005(3) -0.012(3)
O17 0.012(2) 0.010(3) 0.015(3) -0.001(2) -0.004(2) -0.0070(19)
O17W 0.0320(16) 0.0375(17) 0.0357(17) -0.0087(10) -0.0035(10) 0.0030(10)
O18 0.015(2) 0.009(3) 0.011(3) 0.004(2) -0.002(2) 0.000(2)
O18W 0.320(13) 0.128(9) 0.058(6) 0.058(6) -0.092(7) -0.179(10)
O19W 0.120(6) 0.103(8) 0.069(6) 0.003(5) 0.031(5) 0.083(6)

loop_
_atom_type_symbol
_atom_type_description
_atom_type_scat_dispersion_real
_atom_type_scat_dispersion_imag
_atom_type_scat_source
C C 0.0033 0.0016 'International Tables Vol C Tables 4.2.6.8 and 6.1.1.4'
H H 0.0000 0.0000 'International Tables Vol C Tables 4.2.6.8 and 6.1.1.4'
N N 0.0061 0.0033 'International Tables Vol C Tables 4.2.6.8 and 6.1.1.4'
O O 0.0106 0.0060 'International Tables Vol C Tables 4.2.6.8 and 6.1.1.4'
Cl Cl 0.1484 0.1585 'International Tables Vol C Tables 4.2.6.8 and 6.1.1.4'
Dy Dy -0.1892 4.4098 'International Tables Vol C Tables 4.2.6.8 and 6.1.1.4'

loop_
_geom_angle_atom_site_label_1
_geom_angle_atom_site_label_2
_geom_angle_atom_site_label_3
_geom_angle
O2 Dy1 O11 107.47(16)
O2 Dy1 O16 143.29(16)
O11 Dy1 O16 83.08(16)
O2 Dy1 O15 82.03(16)
O11 Dy1 O15 148.21(17)
O16 Dy1 O15 72.84(14)
O2 Dy1 O17 145.29(17)
O11 Dy1 O17 81.75(15)
O16 Dy1 O17 69.76(15)
O15 Dy1 O17 107.98(14)
O2 Dy1 O13 85.30(15)
O11 Dy1 O13 141.54(16)
O16 Dy1 O13 108.45(15)
O15 Dy1 O13 67.83(15)
O17 Dy1 O13 69.22(13)
O2 Dy1 O2W 73.94(17)
O11 Dy1 O2W 72.79(16)
O16 Dy1 O2W 141.55(15)
O15 Dy1 O2W 138.31(15)
O17 Dy1 O2W 77.36(16)
O13 Dy1 O2W 76.56(16)
O2 Dy1 O1W 75.20(16)
O11 Dy1 O1W 75.09(16)
O16 Dy1 O1W 73.88(15)
O15 Dy1 O1W 78.43(15)
O17 Dy1 O1W 138.74(15)
O13 Dy1 O1W 143.04(14)
O2W Dy1 O1W 125.36(17)
O2 Dy1 Dy3 120.22(12)
O11 Dy1 Dy3 121.85(13)
O16 Dy1 Dy3 38.78(10)
O15 Dy1 Dy3 38.33(10)
O17 Dy1 Dy3 77.47(11)
O13 Dy1 Dy3 76.68(12)
O2W Dy1 Dy3 148.29(11)
O1W Dy1 Dy3 86.35(12)
O2 Dy1 Dy5 176.13(11)
O11 Dy1 Dy5 68.81(12)
O16 Dy1 Dy5 36.63(10)
O15 Dy1 Dy5 100.59(10)
O17 Dy1 Dy5 36.61(11)
O13 Dy1 Dy5 98.30(10)
O2W Dy1 Dy5 105.45(11)
O1W Dy1 Dy5 102.44(11)
Dy3 Dy1 Dy5 62.276(9)
O2 Dy1 Dy4 71.26(11)
O11 Dy1 Dy4 176.14(13)
O16 Dy1 Dy4 100.11(10)
O15 Dy1 Dy4 35.63(11)
O17 Dy1 Dy4 97.26(9)
O13 Dy1 Dy4 35.35(10)
O2W Dy1 Dy4 103.36(11)
O1W Dy1 Dy4 107.81(10)
Dy3 Dy1 Dy4 61.335(9)
Dy5 Dy1 Dy4 112.523(11)
O2 Dy1 Dy2 123.05(11)
O11 Dy1 Dy2 119.06(11)
O16 Dy1 Dy2 76.26(10)
O15 Dy1 Dy2 75.47(10)
O17 Dy1 Dy2 37.31(9)
O13 Dy1 Dy2 37.77(10)
O2W Dy1 Dy2 89.64(11)
O1W Dy1 Dy2 144.91(12)
Dy3 Dy1 Dy2 58.690(9)
Dy5 Dy1 Dy2 60.598(9)
Dy4 Dy1 Dy2 60.065(8)
O6 Dy2 O14 76.64(15)
O6 Dy2 O18 141.91(16)
O14 Dy2 O18 72.88(14)
O6 Dy2 O10 118.70(16)
O14 Dy2 O10 144.39(17)
O18 Dy2 O10 77.75(16)
O6 Dy2 O5W 70.89(16)
O14 Dy2 O5W 139.34(15)
O18 Dy2 O5W 145.73(15)
O10 Dy2 O5W 74.72(17)
O6 Dy2 O17 144.43(17)
O14 Dy2 O17 107.25(14)
O18 Dy2 O17 68.21(16)
O10 Dy2 O17 79.26(15)
O5W Dy2 O17 86.79(16)
O6 Dy2 O13 81.60(15)
O14 Dy2 O13 67.86(15)
O18 Dy2 O13 106.82(15)
O10 Dy2 O13 141.77(16)
O5W Dy2 O13 83.55(16)
O17 Dy2 O13 68.31(13)
O6 Dy2 O6W 75.60(17)
O14 Dy2 O6W 80.42(16)
O18 Dy2 O6W 77.27(15)
O10 Dy2 O6W 73.76(16)
O5W Dy2 O6W 113.36(16)
O17 Dy2 O6W 139.82(15)
O13 Dy2 O6W 144.44(15)
O6 Dy2 Dy3 114.37(12)
O14 Dy2 Dy3 37.80(10)
O18 Dy2 Dy3 38.33(9)
O10 Dy2 Dy3 116.08(13)
O5W Dy2 Dy3 158.52(12)
O17 Dy2 Dy3 77.74(11)
O13 Dy2 Dy3 76.96(11)
O6W Dy2 Dy3 87.94(12)
O6 Dy2 Dy4 65.66(11)
O14 Dy2 Dy4 35.87(11)
O18 Dy2 Dy4 99.60(10)
O10 Dy2 Dy4 175.42(12)
O5W Dy2 Dy4 106.36(11)
O17 Dy2 Dy4 96.31(9)
O13 Dy2 Dy4 35.22(10)
O6W Dy2 Dy4 109.46(10)
Dy3 Dy2 Dy4 61.413(9)
O6 Dy2 Dy5 175.93(11)
O14 Dy2 Dy5 99.47(10)
O18 Dy2 Dy5 35.88(10)
O10 Dy2 Dy5 65.19(12)
O5W Dy2 Dy5 112.10(11)
O17 Dy2 Dy5 35.32(11)
O13 Dy2 Dy5 95.86(10)
O6W Dy2 Dy5 105.12(11)
Dy3 Dy2 Dy5 61.812(9)
Dy4 Dy2 Dy5 110.484(11)
O6 Dy2 Dy1 118.63(11)
O14 Dy2 Dy1 75.25(11)
O18 Dy2 Dy1 74.76(10)
O10 Dy2 Dy1 115.89(12)
O5W Dy2 Dy1 99.44(12)
O17 Dy2 Dy1 36.80(9)
O13 Dy2 Dy1 37.27(10)
O6W Dy2 Dy1 147.18(12)
Dy3 Dy2 Dy1 59.383(9)
Dy4 Dy2 Dy1 59.627(8)
Dy5 Dy2 Dy1 58.657(8)
O7 Dy3 O4 110.97(17)
O7 Dy3 O14 145.29(15)
O4 Dy3 O14 79.85(16)
O7 Dy3 O18 80.72(15)
O4 Dy3 O18 142.01(15)
O14 Dy3 O18 72.52(14)
O7 Dy3 O15 143.63(15)
O4 Dy3 O15 84.24(15)
O14 Dy3 O15 67.81(15)
O18 Dy3 O15 107.95(16)
O7 Dy3 O16 80.28(16)
O4 Dy3 O16 148.09(15)
O14 Dy3 O16 108.32(16)
O18 Dy3 O16 67.56(14)
O15 Dy3 O16 71.49(14)
O7 Dy3 O4W 74.00(15)
O4 Dy3 O4W 73.80(15)
O14 Dy3 O4W 139.63(14)
O18 Dy3 O4W 142.82(14)
O15 Dy3 O4W 79.44(16)
O16 Dy3 O4W 81.46(15)
O7 Dy3 O3W 74.23(15)
O4 Dy3 O3W 71.55(15)
O14 Dy3 O3W 78.76(15)
O18 Dy3 O3W 77.79(15)
O15 Dy3 O3W 141.67(14)
O16 Dy3 O3W 139.69(13)
O4W Dy3 O3W 119.41(16)
O7 Dy3 Dy2 118.72(11)
O4 Dy3 Dy2 117.26(12)
O14 Dy3 Dy2 37.69(10)
O18 Dy3 Dy2 38.05(11)
O15 Dy3 Dy2 77.88(11)
O16 Dy3 Dy2 78.24(11)
O4W Dy3 Dy2 153.36(12)
O3W Dy3 Dy2 87.18(11)
O7 Dy3 Dy1 117.93(12)
O4 Dy3 Dy1 122.24(12)
O14 Dy3 Dy1 77.22(12)
O18 Dy3 Dy1 76.62(11)
O15 Dy3 Dy1 38.01(10)
O16 Dy3 Dy1 37.65(10)
O4W Dy3 Dy1 91.51(12)
O3W Dy3 Dy1 149.08(11)
Dy2 Dy3 Dy1 61.927(10)
O7 Dy3 Dy4 178.13(12)
O4 Dy3 Dy4 70.60(12)
O14 Dy3 Dy4 35.38(10)
O18 Dy3 Dy4 98.64(11)
O15 Dy3 Dy4 34.90(10)
O16 Dy3 Dy4 97.85(10)
O4W Dy3 Dy4 105.74(11)
O3W Dy3 Dy4 107.39(10)
Dy2 Dy3 Dy4 60.731(9)
Dy1 Dy3 Dy4 60.207(9)
O7 Dy3 Dy5 69.50(11)
O4 Dy3 Dy5 177.04(11)
O14 Dy3 Dy5 98.13(10)
O18 Dy3 Dy5 35.04(10)
O15 Dy3 Dy5 97.03(10)
O16 Dy3 Dy5 34.62(9)
O4W Dy3 Dy5 109.04(10)
O3W Dy3 Dy5 106.00(10)
Dy2 Dy3 Dy5 60.567(9)
Dy1 Dy3 Dy5 59.036(9)
Dy4 Dy3 Dy5 108.975(12)
O13 Dy4 O15 69.95(15)
O13 Dy4 O5 96.20(15)
O15 Dy4 O5 142.17(15)
O13 Dy4 O14 69.51(16)
O15 Dy4 O14 68.45(14)
O5 Dy4 O14 73.74(15)
O13 Dy4 O3 144.79(16)
O15 Dy4 O3 82.34(15)
O5 Dy4 O3 92.60(17)
O14 Dy4 O3 80.52(15)
O13 Dy4 O1 87.88(16)
O15 Dy4 O1 76.94(15)
O5 Dy4 O1 139.32(16)
O14 Dy4 O1 143.34(14)
O3 Dy4 O1 107.03(16)
O13 Dy4 O7W 146.00(17)
O15 Dy4 O7W 128.77(15)
O5 Dy4 O7W 82.44(15)
O14 Dy4 O7W 140.13(16)
O3 Dy4 O7W 68.95(16)
O1 Dy4 O7W 72.56(15)
O13 Dy4 O8W 75.51(16)
O15 Dy4 O8W 134.23(16)
O5 Dy4 O8W 69.40(17)
O14 Dy4 O8W 125.05(16)
O3 Dy4 O8W 139.00(15)
O1 Dy4 O8W 72.61(17)
O7W Dy4 O8W 72.25(16)
O13 Dy4 Dy1 36.96(11)
O15 Dy4 Dy1 36.26(11)
O5 Dy4 Dy1 131.20(11)
O14 Dy4 Dy1 75.62(10)
O3 Dy4 Dy1 118.57(10)
O1 Dy4 Dy1 69.29(10)
O7W Dy4 Dy1 141.58(11)
O8W Dy4 Dy1 100.01(11)
O13 Dy4 Dy2 37.32(11)
O15 Dy4 Dy2 76.00(10)
O5 Dy4 Dy2 72.76(10)
O14 Dy4 Dy2 35.52(11)
O3 Dy4 Dy2 116.02(11)
O1 Dy4 Dy2 124.55(11)
O7W Dy4 Dy2 154.74(11)
O8W Dy4 Dy2 94.11(10)
Dy1 Dy4 Dy2 60.307(8)
O13 Dy4 Dy3 75.19(12)
O15 Dy4 Dy3 35.82(11)
O5 Dy4 Dy3 107.50(11)
O14 Dy4 Dy3 35.13(10)
O3 Dy4 Dy3 69.65(10)
O1 Dy4 Dy3 112.63(11)
O7W Dy4 Dy3 137.76(12)
O8W Dy4 Dy3 149.97(10)
Dy1 Dy4 Dy3 58.458(9)
Dy2 Dy4 Dy3 57.856(9)
O9 Dy5 O17 94.75(16)
O9 Dy5 O16 143.89(15)
O17 Dy5 O16 71.12(15)
O9 Dy5 O18 75.10(14)
O17 Dy5 O18 69.58(15)
O16 Dy5 O18 68.84(14)
O9 Dy5 O12 137.88(15)
O17 Dy5 O12 92.15(16)
O16 Dy5 O12 77.17(14)
O18 Dy5 O12 145.01(14)
O9 Dy5 O8 94.98(17)
O17 Dy5 O8 144.72(14)
O16 Dy5 O8 81.24(15)
O18 Dy5 O8 80.38(15)
O12 Dy5 O8 102.87(17)
O9 Dy5 O10W 78.66(15)
O17 Dy5 O10W 146.15(16)
O16 Dy5 O10W 131.05(15)
O18 Dy5 O10W 137.44(16)
O12 Dy5 O10W 72.86(16)
O8 Dy5 O10W 69.12(16)
O9 Dy5 O9W 71.47(17)
O17 Dy5 O9W 73.62(15)
O16 Dy5 O9W 130.70(16)
O18 Dy5 O9W 127.08(15)
O12 Dy5 O9W 70.84(16)
O8 Dy5 O9W 141.44(15)
O10W Dy5 O9W 72.81(16)
O9 Dy5 Dy1 131.18(12)
O17 Dy5 Dy1 37.79(10)
O16 Dy5 Dy1 36.90(12)
O18 Dy5 Dy1 76.37(10)
O12 Dy5 Dy1 71.46(10)
O8 Dy5 Dy1 118.12(10)
O10W Dy5 Dy1 144.30(12)
O9W Dy5 Dy1 96.44(11)
O9 Dy5 Dy2 73.06(11)
O17 Dy5 Dy2 36.96(10)
O16 Dy5 Dy2 76.52(10)
O18 Dy5 Dy2 35.69(11)
O12 Dy5 Dy2 128.18(11)
O8 Dy5 Dy2 116.07(10)
O10W Dy5 Dy2 151.53(11)
O9W Dy5 Dy2 94.83(11)
Dy1 Dy5 Dy2 60.745(9)
O9 Dy5 Dy3 109.18(11)
O17 Dy5 Dy3 75.19(10)
O16 Dy5 Dy3 35.89(10)
O18 Dy5 Dy3 35.11(10)
O12 Dy5 Dy3 112.75(11)
O8 Dy5 Dy3 69.57(10)
O10W Dy5 Dy3 138.46(12)
O9W Dy5 Dy3 148.73(11)
Dy1 Dy5 Dy3 58.688(9)
Dy2 Dy5 Dy3 57.621(8)
C2 N1 H1A 109.5
C2 N1 H1B 109.5
H1A N1 H1B 109.5
C2 N1 H1C 109.5
H1A N1 H1C 109.5
H1B N1 H1C 109.5
C9 N2 H2A 109.5
C9 N2 H2B 109.5
H2A N2 H2B 109.5
C9 N2 H2C 109.5
H2A N2 H2C 109.5
H2B N2 H2C 109.5
C16 N3 H3A 109.5
C16 N3 H3B 109.5
H3A N3 H3B 109.5
C16 N3 H3C 109.5
H3A N3 H3C 109.5
H3B N3 H3C 109.5
C23 N4 H4A 109.5
C23 N4 H4B 109.5
H4A N4 H4B 109.5
C23 N4 H4C 109.5
H4A N4 H4C 109.5
H4B N4 H4C 109.5
C30 N5 H5A 109.5
C30 N5 H5B 109.5
H5A N5 H5B 109.5
C30 N5 H5C 109.5
H5A N5 H5C 109.5
H5B N5 H5C 109.5
C37 N6 H6A 109.5
C37 N6 H6B 109.5
H6A N6 H6B 109.5
C37 N6 H6C 109.5
H6A N6 H6C 109.5
H6B N6 H6C 109.5
O1 C1 O2 127.2(7)
O1 C1 C2 116.9(6)
O2 C1 C2 115.9(6)
N1 C2 C7 107.5(6)
N1 C2 C1 109.3(6)
C7 C2 C1 111.6(6)
N1 C2 C3 107.3(6)
C7 C2 C3 111.2(7)
C1 C2 C3 109.7(6)
C4 C3 C2 120.8(11)
C4 C3 H3D 107.1
C2 C3 H3D 107.1
C4 C3 H3E 107.1
C2 C3 H3E 107.1
H3D C3 H3E 106.8
C3 C4 C5 110.2(13)
C3 C4 H4D 109.6
C5 C4 H4D 109.6
C3 C4 H4E 109.6
C5 C4 H4E 109.6
H4D C4 H4E 108.1
C6 C5 C4 109.3(14)
C6 C5 H5D 109.8
C4 C5 H5D 109.8
C6 C5 H5E 109.8
C4 C5 H5E 109.8
H5D C5 H5E 108.3
C7 C6 C5 118.8(13)
C7 C6 H6D 107.6
C5 C6 H6D 107.6
C7 C6 H6E 107.6
C5 C6 H6E 107.6
H6D C6 H6E 107.1
C6 C7 C2 112.0(9)
C6 C7 H7A 109.2
C2 C7 H7A 109.2
C6 C7 H7B 109.2
C2 C7 H7B 109.2
H7A C7 H7B 107.9
C5' C4' H4'A 108.1
C5' C4' H4'B 108.1
H4'A C4' H4'B 107.3
C6' C5' C4' 113.7(15)
C6' C5' H5'A 108.8
C4' C5' H5'A 108.8
C6' C5' H5'B 108.8
C4' C5' H5'B 108.8
H5'A C5' H5'B 107.7
C5' C6' H6'A 109.2
C5' C6' H6'B 109.2
H6'A C6' H6'B 107.9
O3 C8 O4 127.0(7)
O3 C8 C9 118.1(6)
O4 C8 C9 114.9(7)
N2 C9 C10 107.3(5)
N2 C9 C8 106.3(6)
C10 C9 C8 113.8(6)
N2 C9 C14 107.5(5)
C10 C9 C14 110.4(6)
C8 C9 C14 111.3(5)
C11 C10 C9 113.9(6)
C11 C10 H10A 108.8
C9 C10 H10A 108.8
C11 C10 H10B 108.8
C9 C10 H10B 108.8
H10A C10 H10B 107.7
C10 C11 C12 112.4(7)
C10 C11 H11A 109.1
C12 C11 H11A 109.1
C10 C11 H11B 109.1
C12 C11 H11B 109.1
H11A C11 H11B 107.9
C13 C12 C11 111.8(7)
C13 C12 H12A 109.3
C11 C12 H12A 109.3
C13 C12 H12B 109.3
C11 C12 H12B 109.3
H12A C12 H12B 107.9
C12 C13 C14 110.4(7)
C12 C13 H13B 109.6
C14 C13 H13B 109.6
C12 C13 H13C 109.6
C14 C13 H13C 109.6
H13B C13 H13C 108.1
C13 C14 C9 113.8(6)
C13 C14 H14B 108.8
C9 C14 H14B 108.8
C13 C14 H14C 108.8
C9 C14 H14C 108.8
H14B C14 H14C 107.7
O5 C15 O6 127.6(6)
O5 C15 C16 117.6(6)
O6 C15 C16 114.8(6)
C17 C16 N3 108.0(6)
C17 C16 C21 113.5(8)
N3 C16 C21 108.8(7)
C17 C16 C15 109.7(7)
N3 C16 C15 104.1(6)
C21 C16 C15 112.2(6)
C18 C17 C16 119.8(12)
C18 C17 H17B 107.4
C16 C17 H17B 107.4
C18 C17 H17C 107.4
C16 C17 H17C 107.4
H17B C17 H17C 106.9
C17 C18 C19 107.1(13)
C17 C18 H18B 110.3
C19 C18 H18B 110.3
C17 C18 H18C 110.3
C19 C18 H18C 110.3
H18B C18 H18C 108.5
C18 C19 C20 113.9(16)
C18 C19 H19A 108.8
C20 C19 H19A 108.8
C18 C19 H19B 108.8
C20 C19 H19B 108.8
H19A C19 H19B 107.7
C19 C20 C21 116.9(13)
C19 C20 H20A 108.1
C21 C20 H20A 108.1
C19 C20 H20B 108.1
C21 C20 H20B 108.1
H20A C20 H20B 107.3
C16 C21 C20 108.9(8)
C16 C21 H21A 109.9
C20 C21 H21A 109.9
C16 C21 H21B 109.9
C20 C21 H21B 109.9
H21A C21 H21B 108.3
C19' C18' H18D 106.5
C19' C18' H18E 106.5
H18D C18' H18E 106.5
C18' C19' C20' 106.4(15)
C18' C19' H19C 110.5
C20' C19' H19C 110.5
C18' C19' H19D 110.5
C20' C19' H19D 110.5
H19C C19' H19D 108.6
C19' C20' H20C 110.9
C19' C20' H20D 110.9
H20C C20' H20D 109.0
O8 C22 O7 127.2(7)
O8 C22 C23 118.0(6)
O7 C22 C23 114.9(7)
N4 C23 C22 107.6(6)
N4 C23 C28 106.6(6)
C22 C23 C28 110.5(6)
N4 C23 C24 106.6(5)
C22 C23 C24 113.2(6)
C28 C23 C24 111.9(7)
C23 C24 C25 112.4(6)
C23 C24 H24A 109.1
C25 C24 H24A 109.1
C23 C24 H24B 109.1
C25 C24 H24B 109.1
H24A C24 H24B 107.9
C26 C25 C24 112.4(7)
C26 C25 H25A 109.1
C24 C25 H25A 109.1
C26 C25 H25B 109.1
C24 C25 H25B 109.1
H25A C25 H25B 107.9
C27 C26 C25 110.2(8)
C27 C26 H26A 109.6
C25 C26 H26A 109.6
C27 C26 H26B 109.6
C25 C26 H26B 109.6
H26A C26 H26B 108.1
C28 C27 C26 112.2(7)
C28 C27 H27A 109.2
C26 C27 H27A 109.2
C28 C27 H27B 109.2
C26 C27 H27B 109.2
H27A C27 H27B 107.9
C27 C28 C23 112.7(6)
C27 C28 H28A 109.1
C23 C28 H28A 109.1
C27 C28 H28B 109.1
C23 C28 H28B 109.1
H28A C28 H28B 107.8
O9 C29 O10 127.0(6)
O9 C29 C30 115.0(6)
O10 C29 C30 118.0(6)
N5 C30 C35 108.2(6)
N5 C30 C31 107.6(6)
C35 C30 C31 111.3(7)
N5 C30 C29 105.2(6)
C35 C30 C29 109.1(6)
C31 C30 C29 115.1(6)
C32 C31 C30 113.5(7)
C32 C31 H31A 108.9
C30 C31 H31A 108.9
C32 C31 H31B 108.9
C30 C31 H31B 108.9
H31A C31 H31B 107.7
C31 C32 C33 110.1(7)
C31 C32 H32A 109.6
C33 C32 H32A 109.6
C31 C32 H32B 109.6
C33 C32 H32B 109.6
H32A C32 H32B 108.2
C34 C33 C32 109.9(7)
C34 C33 H33A 109.7
C32 C33 H33A 109.7
C34 C33 H33B 109.7
C32 C33 H33B 109.7
H33A C33 H33B 108.2
C35 C34 C33 110.8(8)
C35 C34 H34A 109.5
C33 C34 H34A 109.5
C35 C34 H34B 109.5
C33 C34 H34B 109.5
H34A C34 H34B 108.1
C34 C35 C30 113.1(7)
C34 C35 H35A 109.0
C30 C35 H35A 109.0
C34 C35 H35B 109.0
C30 C35 H35B 109.0
H35A C35 H35B 107.8
O11 C36 O12 126.0(6)
O11 C36 C37 116.4(6)
O12 C36 C37 117.5(6)
N6 C37 C42 107.7(6)
N6 C37 C38 107.3(6)
C42 C37 C38 112.9(7)
N6 C37 C36 107.3(6)
C42 C37 C36 111.2(6)
C38 C37 C36 110.1(6)
C39 C38 C37 111.7(11)
C39 C38 H38A 109.3
C37 C38 H38A 109.3
C39 C38 H38B 109.3
C37 C38 H38B 109.3
H38A C38 H38B 107.9
C38 C39 C40 116.4(16)
C38 C39 H39A 108.2
C40 C39 H39A 108.2
C38 C39 H39B 108.2
C40 C39 H39B 108.2
H39A C39 H39B 107.3
C41 C40 C39 105.2(16)
C41 C40 H40A 110.7
C39 C40 H40A 110.7
C41 C40 H40B 110.7
C39 C40 H40B 110.7
H40A C40 H40B 108.8
C42 C41 C40 107.8(15)
C42 C41 H41A 110.1
C40 C41 H41A 110.1
C42 C41 H41B 110.1
C40 C41 H41B 110.1
H41A C41 H41B 108.5
C41 C42 C37 120.1(12)
C41 C42 H42A 107.3
C37 C42 H42A 107.3
C41 C42 H42B 107.3
C37 C42 H42B 107.3
H42A C42 H42B 106.9
C40' C39' H39C 109.3
C40' C39' H39D 109.3
H39C C39' H39D 108.0
C39' C40' C41' 116.2(14)
C39' C40' H40C 108.2
C41' C40' H40C 108.2
C39' C40' H40D 108.2
C41' C40' H40D 108.2
H40C C40' H40D 107.4
C40' C41' H41C 107.8
C40' C41' H41D 107.8
H41C C41' H41D 107.1
C1 O1 Dy4 133.4(4)
C1 O2 Dy1 137.4(5)
C8 O3 Dy4 134.8(4)
C8 O4 Dy3 137.3(5)
C15 O5 Dy4 127.9(4)
C15 O6 Dy2 137.5(4)
C22 O7 Dy3 138.9(5)
C22 O8 Dy5 134.8(4)
C29 O9 Dy5 128.9(4)
C29 O10 Dy2 135.2(5)
C36 O11 Dy1 137.6(5)
C36 O12 Dy5 129.7(4)
Dy4 O13 Dy1 107.69(17)
Dy4 O13 Dy2 107.46(19)
Dy1 O13 Dy2 104.96(16)
Dy4 O13 H13A 112.1
Dy1 O13 H13A 112.1
Dy2 O13 H13A 112.1
Dy2 O14 Dy3 104.51(15)
Dy2 O14 Dy4 108.62(19)
Dy3 O14 Dy4 109.49(17)
Dy2 O14 H14A 111.3
Dy3 O14 H14A 111.3
Dy4 O14 H14A 111.3
Dy4 O15 Dy1 108.11(19)
Dy4 O15 Dy3 109.28(17)
Dy1 O15 Dy3 103.66(14)
Dy4 O15 H15A 111.8
Dy1 O15 H15A 111.8
Dy3 O15 H15A 111.8
Dy5 O16 Dy1 106.48(18)
Dy5 O16 Dy3 109.49(16)
Dy1 O16 Dy3 103.57(14)
Dy5 O16 H16A 112.3
Dy1 O16 H16A 112.3
Dy3 O16 H16A 112.3
Dy5 O17 Dy1 105.60(17)
Dy5 O17 Dy2 107.72(18)
Dy1 O17 Dy2 105.89(14)
Dy5 O17 H17A 112.4
Dy1 O17 H17A 112.4
Dy2 O17 H17A 112.4
Dy2 O18 Dy5 108.43(19)
Dy2 O18 Dy3 103.62(15)
Dy5 O18 Dy3 109.85(16)
Dy2 O18 H18A 111.5
Dy5 O18 H18A 111.5
Dy3 O18 H18A 111.5

loop_
_geom_bond_atom_site_label_1
_geom_bond_atom_site_label_2
_geom_bond_distance
Dy1 O2 2.274(4)
Dy1 O11 2.312(4)
Dy1 O16 2.348(5)
Dy1 O15 2.368(4)
Dy1 O17 2.386(4)
Dy1 O13 2.402(4)
Dy1 O2W 2.424(5)
Dy1 O1W 2.482(4)
Dy1 Dy3 3.7371(5)
Dy1 Dy5 3.7508(5)
Dy1 Dy4 3.8054(4)
Dy1 Dy2 3.8316(5)
Dy2 O6 2.329(4)
Dy2 O14 2.343(4)
Dy2 O18 2.353(4)
Dy2 O10 2.361(4)
Dy2 O5W 2.380(5)
Dy2 O17 2.415(4)
Dy2 O13 2.429(4)
Dy2 O6W 2.446(5)
Dy2 Dy3 3.7101(5)
Dy2 Dy4 3.8223(4)
Dy2 Dy5 3.8261(5)
Dy3 O7 2.286(4)
Dy3 O4 2.300(4)
Dy3 O14 2.349(4)
Dy3 O18 2.368(4)
Dy3 O15 2.385(4)
Dy3 O16 2.408(4)
Dy3 O4W 2.417(4)
Dy3 O3W 2.462(4)
Dy3 Dy4 3.8475(5)
Dy3 Dy5 3.8720(4)
Dy4 O13 2.311(4)
Dy4 O15 2.332(4)
Dy4 O5 2.363(4)
Dy4 O14 2.363(4)
Dy4 O3 2.399(5)
Dy4 O1 2.426(5)
Dy4 O7W 2.436(4)
Dy4 O8W 2.446(5)
Dy5 O9 2.316(4)
Dy5 O17 2.322(4)
Dy5 O16 2.334(4)
Dy5 O18 2.364(4)
Dy5 O12 2.369(5)
Dy5 O8 2.371(5)
Dy5 O10W 2.434(4)
Dy5 O9W 2.524(5)
N1 C2 1.476(8)
N1 H1A 0.9100
N1 H1B 0.9100
N1 H1C 0.9100
N2 C9 1.489(8)
N2 H2A 0.9100
N2 H2B 0.9100
N2 H2C 0.9100
N3 C16 1.502(9)
N3 H3A 0.9100
N3 H3B 0.9100
N3 H3C 0.9100
N4 C23 1.510(8)
N4 H4A 0.9100
N4 H4B 0.9100
N4 H4C 0.9100
N5 C30 1.478(9)
N5 H5A 0.9100
N5 H5B 0.9100
N5 H5C 0.9100
N6 C37 1.502(9)
N6 H6A 0.9100
N6 H6B 0.9100
N6 H6C 0.9100
C1 O1 1.243(8)
C1 O2 1.252(7)
C1 C2 1.528(10)
C2 C7 1.509(12)
C2 C3 1.550(10)
C3 C4 1.274(15)
C3 H3D 0.9900
C3 H3E 0.9900
C4 C5 1.51(2)
C4 H4D 0.9900
C4 H4E 0.9900
C5 C6 1.48(2)
C5 H5D 0.9900
C5 H5E 0.9900
C6 C7 1.418(16)
C6 H6D 0.9900
C6 H6E 0.9900
C7 H7A 0.9900
C7 H7B 0.9900
C4' C5' 1.49(2)
C4' H4'A 0.9900
C4' H4'B 0.9900
C5' C6' 1.43(2)
C5' H5'A 0.9900
C5' H5'B 0.9900
C6' H6'A 0.9900
C6' H6'B 0.9900
C8 O3 1.253(8)
C8 O4 1.265(7)
C8 C9 1.543(9)
C9 C10 1.532(10)
C9 C14 1.550(9)
C10 C11 1.514(10)
C10 H10A 0.9900
C10 H10B 0.9900
C11 C12 1.520(11)
C11 H11A 0.9900
C11 H11B 0.9900
C12 C13 1.513(11)
C12 H12A 0.9900
C12 H12B 0.9900
C13 C14 1.522(10)
C13 H13B 0.9900
C13 H13C 0.9900
C14 H14B 0.9900
C14 H14C 0.9900
C15 O5 1.233(8)
C15 O6 1.265(7)
C15 C16 1.554(9)
C16 C17 1.496(12)
C16 C21 1.503(10)
C17 C18 1.440(17)
C17 H17B 0.9900
C17 H17C 0.9900
C18 C19 1.45(2)
C18 H18B 0.9900
C18 H18C 0.9900
C19 C20 1.51(3)
C19 H19A 0.9900
C19 H19B 0.9900
C20 C21 1.595(16)
C20 H20A 0.9900
C20 H20B 0.9900
C21 H21A 0.9900
C21 H21B 0.9900
C18' C19' 1.50(3)
C18' H18D 0.9900
C18' H18E 0.9900
C19' C20' 1.53(3)
C19' H19C 0.9900
C19' H19D 0.9900
C20' H20C 0.9900
C20' H20D 0.9900
C22 O8 1.253(9)
C22 O7 1.255(7)
C22 C23 1.532(10)
C23 C28 1.532(10)
C23 C24 1.533(9)
C24 C25 1.537(9)
C24 H24A 0.9900
C24 H24B 0.9900
C25 C26 1.533(12)
C25 H25A 0.9900
C25 H25B 0.9900
C26 C27 1.528(12)
C26 H26A 0.9900
C26 H26B 0.9900
C27 C28 1.524(11)
C27 H27A 0.9900
C27 H27B 0.9900
C28 H28A 0.9900
C28 H28B 0.9900
C29 O9 1.252(8)
C29 O10 1.257(8)
C29 C30 1.543(9)
C30 C35 1.513(10)
C30 C31 1.527(9)
C31 C32 1.492(11)
C31 H31A 0.9900
C31 H31B 0.9900
C32 C33 1.559(12)
C32 H32A 0.9900
C32 H32B 0.9900
C33 C34 1.521(11)
C33 H33A 0.9900
C33 H33B 0.9900
C34 C35 1.457(12)
C34 H34A 0.9900
C34 H34B 0.9900
C35 H35A 0.9900
C35 H35B 0.9900
C36 O11 1.237(7)
C36 O12 1.270(8)
C36 C37 1.539(9)
C37 C42 1.527(10)
C37 C38 1.534(12)
C38 C39 1.34(2)
C38 H38A 0.9900
C38 H38B 0.9900
C39 C40 1.55(2)
C39 H39A 0.9900
C39 H39B 0.9900
C40 C41 1.52(2)
C40 H40A 0.9900
C40 H40B 0.9900
C41 C42 1.325(19)
C41 H41A 0.9900
C41 H41B 0.9900
C42 H42A 0.9900
C42 H42B 0.9900
C39' C40' 1.439(19)
C39' H39C 0.9900
C39' H39D 0.9900
C40' C41' 1.48(2)
C40' H40C 0.9900
C40' H40D 0.9900
C41' H41C 0.9900
C41' H41D 0.9900
O13 H13A 1.0000
O14 H14A 1.0000
O15 H15A 1.0000
O16 H16A 1.0000
O17 H17A 1.0000
O18 H18A 1.0000
